data_2240984
loop_
_publ_author_name
'Rais, Eduard'
'Fl\"orke, Ulrich'
'Wilhelm, Ren\'e'

_publ_section_title
;
 Crystal structure of
 dibromidobis(1,3-dibenzyl-1,3-diazinan-2-one-\k<i>O</i>)cobalt(II)
;
_journal_coeditor_code BG2562
_journal_issue 9
_journal_name_full 'Acta Crystallographica Section E'
_journal_page_first m160
_journal_page_last m161
_journal_paper_doi 10.1107/S2056989015014577
_journal_volume 71
_journal_year 2015
_chemical_formula_iupac '[Co Br2 (C18 H20 N2 O1)2]'
_chemical_formula_moiety 'C36 H40 Br2 Co N4 O2'
_chemical_formula_sum 'C36 H40 Br2 Co N4 O2'
_chemical_formula_weight 779.47
_chemical_name_systematic
;
Bibromidobis(1,3-dibenzyl-1,3-diazinan-2-one-\k<i>O</i>)cobalt(II)
;
_space_group_crystal_system monoclinic
_space_group_IT_number 15
_space_group_name_Hall '-C 2yc'
_space_group_name_H-M_alt 'C 1 2/c 1'
_symmetry_space_group_name_Hall '-C 2yc'
_symmetry_space_group_name_H-M 'C 1 2/c 1'
_atom_sites_solution_hydrogens difmap
_atom_sites_solution_primary direct
_atom_sites_solution_secondary difmap
_audit_creation_method SHELXL-97
_cell_angle_alpha 90
_cell_angle_beta 92.687(9)
_cell_angle_gamma 90
_cell_formula_units_Z 12
_cell_length_a 24.182(7)
_cell_length_b 10.744(3)
_cell_length_c 40.003(11)
_cell_measurement_reflns_used 2887
_cell_measurement_temperature 130(2)
_cell_measurement_theta_max 20.92
_cell_measurement_theta_min 3.03
_cell_volume 10382(5)
_computing_cell_refinement
;
SAINT (Bruker, 2002)
;
_computing_data_collection
;
SMART (Bruker, 2002)
;
_computing_data_reduction
;
SAINT (Bruker, 2002)
;
_computing_molecular_graphics
;
SHELXTL (Sheldrick, 2008)
;
_computing_publication_material
;
SHELXTL (Sheldrick, 2008) and local programs
;
_computing_structure_refinement
;
SHELXL2013 (Sheldrick, 2015)
;
_computing_structure_solution
;
SHELXTL (Sheldrick, 2008)
;
_diffrn_ambient_temperature 130(2)
_diffrn_measured_fraction_theta_full 1.000
_diffrn_measured_fraction_theta_max 0.999
_diffrn_measurement_device_type 'Bruker SMART APEX'
_diffrn_measurement_method '\f and \w scans'
_diffrn_radiation_monochromator graphite
_diffrn_radiation_source 'sealed tube'
_diffrn_radiation_type MoK\a
_diffrn_radiation_wavelength 0.71073
_diffrn_reflns_av_R_equivalents 0.1433
_diffrn_reflns_limit_h_max 31
_diffrn_reflns_limit_h_min -31
_diffrn_reflns_limit_k_max 13
_diffrn_reflns_limit_k_min -14
_diffrn_reflns_limit_l_max 52
_diffrn_reflns_limit_l_min -52
_diffrn_reflns_number 47347
_diffrn_reflns_theta_full 25.242
_diffrn_reflns_theta_max 27.878
_diffrn_reflns_theta_min 1.686
_exptl_absorpt_coefficient_mu 2.843
_exptl_absorpt_correction_T_max 0.9072
_exptl_absorpt_correction_T_min 0.4484
_exptl_absorpt_correction_type multi-scan
_exptl_absorpt_process_details
;
(SADABS; Sheldrick, 2004)
;
_exptl_crystal_colour blue
_exptl_crystal_density_diffrn 1.496
_exptl_crystal_description prism
_exptl_crystal_F_000 4764
_exptl_crystal_size_max 0.470
_exptl_crystal_size_mid 0.160
_exptl_crystal_size_min 0.110
_refine_diff_density_max 0.743
_refine_diff_density_min -0.933
_refine_ls_extinction_method none
_refine_ls_goodness_of_fit_ref 0.740
_refine_ls_hydrogen_treatment constr
_refine_ls_matrix_type full
_refine_ls_number_parameters 609
_refine_ls_number_reflns 12393
_refine_ls_number_restraints 0
_refine_ls_restrained_S_all 0.740
_refine_ls_R_factor_all 0.1503
_refine_ls_R_factor_gt 0.0525
_refine_ls_shift/su_max 0.001
_refine_ls_shift/su_mean 0.000
_refine_ls_structure_factor_coef Fsqd
_refine_ls_weighting_details 'w=1/[\s^2^(Fo^2^)+(0.0282P)^2^] where P=(Fo^2^+2Fc^2^)/3'
_refine_ls_weighting_scheme calc
_refine_ls_wR_factor_gt 0.0927
_refine_ls_wR_factor_ref 0.1095
_reflns_number_gt 4968
_reflns_number_total 12393
_reflns_threshold_expression I>2\s(I)
_cod_data_source_file bg2562sup1.cf
_cod_data_source_block I
_cod_database_code 2240984
_shelx_space_group_comment
;
The symmetry employed for this shelxl refinement is uniquely defined
by the following loop, which should always be used as a source of
symmetry information in preference to the above space-group names.
They are only intended as comments.
;
_shelx_estimated_absorpt_t_min 0.348
_shelx_estimated_absorpt_t_max 0.745
_shelxl_version_number .2013

loop_
_space_group_symop_operation_xyz
'x, y, z'
'-x, y, -z+1/2'
'x+1/2, y+1/2, z'
'-x+1/2, y+1/2, -z+1/2'
'-x, -y, -z'
'x, -y, z-1/2'
'-x+1/2, -y+1/2, -z'
'x+1/2, -y+1/2, z-1/2'

loop_
_atom_site_type_symbol
_atom_site_label
_atom_site_fract_x
_atom_site_fract_y
_atom_site_fract_z
_atom_site_U_iso_or_equiv
_atom_site_adp_type
_atom_site_calc_flag
_atom_site_occupancy
Co Co1 0.16145(3) 1.20093(7) 0.07902(2) 0.02788(19) Uani d 1
Br Br1 0.23444(2) 1.30819(5) 0.10883(2) 0.03701(16) Uani d 1
Br Br2 0.08817(2) 1.32827(5) 0.05696(2) 0.03692(16) Uani d 1
O O1 0.13393(14) 1.0661(3) 0.10652(10) 0.0376(10) Uani d 1
O O2 0.19345(15) 1.1117(4) 0.04292(10) 0.0537(12) Uani d 1
N N1 0.15492(18) 1.0075(4) 0.16022(11) 0.0347(12) Uani d 1
N N2 0.06457(19) 1.0539(4) 0.14287(12) 0.0380(12) Uani d 1
N N3 0.16914(18) 1.0201(4) -0.00641(11) 0.0369(12) Uani d 1
N N4 0.26004(18) 1.0732(4) 0.00709(11) 0.0334(12) Uani d 1
C C1 0.1179(2) 1.0447(5) 0.13583(15) 0.0309(14) Uani d 1
C C2 0.1386(2) 0.9630(5) 0.19308(14) 0.0425(16) Uani d 1
H H2A 0.1439 1.0304 0.2098 0.051 Uiso calc 1
H H2B 0.1624 0.8921 0.2003 0.051 Uiso calc 1
C C3 0.0799(2) 0.9234(6) 0.19150(14) 0.0467(17) Uani d 1
H H3A 0.0677 0.9070 0.2144 0.056 Uiso calc 1
H H3B 0.0757 0.8457 0.1783 0.056 Uiso calc 1
C C4 0.0448(2) 1.0237(6) 0.17544(14) 0.0488(17) Uani d 1
H H4A 0.0059 0.9953 0.1731 0.059 Uiso calc 1
H H4B 0.0461 1.0989 0.1898 0.059 Uiso calc 1
C C5 0.2076(2) 1.0702(5) 0.01531(14) 0.0337(14) Uani d 1
C C6 0.1846(3) 0.9579(6) -0.03707(14) 0.0571(19) Uani d 1
H H6A 0.1809 1.0169 -0.0560 0.069 Uiso calc 1
H H6B 0.1592 0.8872 -0.0419 0.069 Uiso calc 1
C C7 0.2421(3) 0.9118(7) -0.03374(16) 0.064(2) Uani d 1
H H7A 0.2445 0.8432 -0.0172 0.077 Uiso calc 1
H H7B 0.2533 0.8788 -0.0555 0.077 Uiso calc 1
C C8 0.2801(2) 1.0131(6) -0.02279(14) 0.0522(18) Uani d 1
H H8A 0.3176 0.9788 -0.0178 0.063 Uiso calc 1
H H8B 0.2826 1.0751 -0.0410 0.063 Uiso calc 1
C C10 0.2137(2) 0.9993(5) 0.15410(13) 0.0321(14) Uani d 1
H H10A 0.2350 1.0424 0.1724 0.038 Uiso calc 1
H H10B 0.2208 1.0429 0.1329 0.038 Uiso calc 1
C C11 0.2335(2) 0.8685(5) 0.15192(13) 0.0290(13) Uani d 1
C C12 0.2787(2) 0.8255(5) 0.17192(13) 0.0360(15) Uani d 1
H H12A 0.2973 0.8803 0.1873 0.043 Uiso calc 1
C C13 0.2961(2) 0.7043(6) 0.16929(15) 0.0448(16) Uani d 1
H H13A 0.3275 0.6768 0.1824 0.054 Uiso calc 1
C C14 0.2690(2) 0.6231(5) 0.14821(15) 0.0449(16) Uani d 1
H H14A 0.2807 0.5388 0.1474 0.054 Uiso calc 1
C C15 0.2245(2) 0.6628(5) 0.12787(14) 0.0422(16) Uani d 1
H H15A 0.2063 0.6067 0.1126 0.051 Uiso calc 1
C C16 0.2069(2) 0.7846(5) 0.12998(13) 0.0348(14) Uani d 1
H H16A 0.1762 0.8118 0.1162 0.042 Uiso calc 1
C C20 0.0230(2) 1.1003(5) 0.11813(16) 0.0505(18) Uani d 1
H H20A 0.0415 1.1267 0.0977 0.061 Uiso calc 1
H H20B 0.0042 1.1738 0.1273 0.061 Uiso calc 1
C C21 -0.0201(2) 0.9995(6) 0.10897(14) 0.0357(15) Uani d 1
C C22 -0.0051(2) 0.8939(6) 0.09253(15) 0.0432(16) Uani d 1
H H22A 0.0317 0.8838 0.0858 0.052 Uiso calc 1
C C23 -0.0440(3) 0.8025(6) 0.08585(15) 0.0513(17) Uani d 1
H H23A -0.0335 0.7276 0.0752 0.062 Uiso calc 1
C C24 -0.0969(3) 0.8183(6) 0.09425(14) 0.0461(17) Uani d 1
H H24A -0.1236 0.7555 0.0890 0.055 Uiso calc 1
C C25 -0.1123(2) 0.9238(6) 0.11028(14) 0.0423(16) Uani d 1
H H25A -0.1497 0.9344 0.1161 0.051 Uiso calc 1
C C26 -0.0737(2) 1.0156(5) 0.11811(13) 0.0351(14) Uani d 1
H H26A -0.0841 1.0886 0.1296 0.042 Uiso calc 1
C C30 0.1112(2) 1.0188(5) 0.00070(14) 0.0366(15) Uani d 1
H H30A 0.0892 1.0439 -0.0197 0.044 Uiso calc 1
H H30B 0.1046 1.0809 0.0184 0.044 Uiso calc 1
C C31 0.0917(2) 0.8945(5) 0.01186(13) 0.0341(14) Uani d 1
C C32 0.0416(2) 0.8423(5) 0.00001(14) 0.0392(16) Uani d 1
H H32A 0.0189 0.8875 -0.0157 0.047 Uiso calc 1
C C33 0.0242(2) 0.7273(5) 0.01045(14) 0.0414(16) Uani d 1
H H33A -0.0099 0.6939 0.0018 0.050 Uiso calc 1
C C34 0.0563(2) 0.6608(5) 0.03349(15) 0.0455(16) Uani d 1
H H34A 0.0445 0.5815 0.0408 0.055 Uiso calc 1
C C35 0.1050(2) 0.7093(5) 0.04562(15) 0.0428(16) Uani d 1
H H35A 0.1271 0.6628 0.0614 0.051 Uiso calc 1
C C36 0.1231(2) 0.8233(5) 0.03577(14) 0.0385(15) Uani d 1
H H36A 0.1570 0.8552 0.0451 0.046 Uiso calc 1
C C40 0.3025(2) 1.1271(5) 0.03009(14) 0.0391(15) Uani d 1
H H40A 0.2844 1.1793 0.0468 0.047 Uiso calc 1
H H40B 0.3271 1.1813 0.0174 0.047 Uiso calc 1
C C41 0.3368(2) 1.0275(5) 0.04802(14) 0.0305(14) Uani d 1
C C42 0.3118(2) 0.9505(5) 0.07092(14) 0.0413(16) Uani d 1
H H42A 0.2741 0.9625 0.0759 0.050 Uiso calc 1
C C43 0.3427(3) 0.8560(5) 0.08636(14) 0.0443(16) Uani d 1
H H43A 0.3259 0.8022 0.1018 0.053 Uiso calc 1
C C44 0.3967(3) 0.8397(5) 0.07969(15) 0.0451(17) Uani d 1
H H44A 0.4173 0.7744 0.0903 0.054 Uiso calc 1
C C45 0.4220(2) 0.9173(6) 0.05755(15) 0.0428(16) Uani d 1
H H45A 0.4599 0.9067 0.0531 0.051 Uiso calc 1
C C46 0.3910(2) 1.0110(5) 0.04198(13) 0.0345(14) Uani d 1
H H46A 0.4081 1.0648 0.0267 0.041 Uiso calc 1
Co Co2 0.0000 0.23548(9) 0.2500 0.0269(3) Uani d 1
Br Br3 -0.07599(2) 0.11717(5) 0.22782(2) 0.03648(16) Uani d 1
O O3 0.02697(15) 0.3531(3) 0.21818(10) 0.0448(11) Uani d 1
N N5 -0.00272(18) 0.4274(4) 0.16733(11) 0.0351(12) Uani d 1
N N6 0.09039(18) 0.3875(4) 0.17940(11) 0.0329(11) Uani d 1
C C51 0.0384(2) 0.3867(5) 0.18848(15) 0.0334(14) Uani d 1
C C52 0.0093(2) 0.4792(5) 0.13441(13) 0.0432(16) Uani d 1
H H52A -0.0188 0.5428 0.1279 0.052 Uiso calc 1
H H52B 0.0074 0.4123 0.1174 0.052 Uiso calc 1
C C53 0.0653(3) 0.5366(6) 0.13563(15) 0.0517(18) Uani d 1
H H53A 0.0660 0.6099 0.1506 0.062 Uiso calc 1
H H53B 0.0744 0.5649 0.1130 0.062 Uiso calc 1
C C54 0.1071(3) 0.4437(7) 0.14817(14) 0.059(2) Uani d 1
H H54A 0.1111 0.3779 0.1311 0.070 Uiso calc 1
H H54B 0.1434 0.4850 0.1519 0.070 Uiso calc 1
C C60 -0.0591(2) 0.4325(5) 0.17713(14) 0.0381(15) Uani d 1
H H60A -0.0623 0.3837 0.1979 0.046 Uiso calc 1
H H60B -0.0832 0.3930 0.1595 0.046 Uiso calc 1
C C61 -0.0791(2) 0.5618(5) 0.18288(13) 0.0314(14) Uani d 1
C C62 -0.0484(2) 0.6419(6) 0.20404(14) 0.0431(16) Uani d 1
H H62A -0.0155 0.6130 0.2153 0.052 Uiso calc 1
C C63 -0.0655(2) 0.7610(6) 0.20863(15) 0.0474(17) Uani d 1
H H63A -0.0442 0.8144 0.2232 0.057 Uiso calc 1
C C64 -0.1130(2) 0.8054(5) 0.19258(15) 0.0442(16) Uani d 1
H H64A -0.1242 0.8892 0.1957 0.053 Uiso calc 1
C C65 -0.1443(2) 0.7279(6) 0.17192(15) 0.0430(16) Uani d 1
H H65A -0.1775 0.7573 0.1610 0.052 Uiso calc 1
C C66 -0.1271(2) 0.6078(5) 0.16719(13) 0.0365(15) Uani d 1
H H66A -0.1488 0.5547 0.1528 0.044 Uiso calc 1
C C70 0.1342(2) 0.3297(5) 0.20009(16) 0.0470(17) Uani d 1
H H70A 0.1550 0.2713 0.1862 0.056 Uiso calc 1
H H70B 0.1175 0.2808 0.2180 0.056 Uiso calc 1
C C71 0.1742(2) 0.4233(5) 0.21587(13) 0.0327(14) Uani d 1
C C72 0.1546(3) 0.5266(6) 0.23188(14) 0.0469(17) Uani d 1
H H72A 0.1158 0.5395 0.2327 0.056 Uiso calc 1
C C73 0.1910(3) 0.6120(6) 0.24678(15) 0.0546(19) Uani d 1
H H73A 0.1773 0.6842 0.2573 0.066 Uiso calc 1
C C74 0.2466(3) 0.5917(6) 0.24624(14) 0.0495(18) Uani d 1
H H74A 0.2715 0.6502 0.2565 0.059 Uiso calc 1
C C75 0.2672(2) 0.4868(6) 0.23089(14) 0.0433(16) Uani d 1
H H75A 0.3059 0.4722 0.2309 0.052 Uiso calc 1
C C76 0.2305(2) 0.4038(5) 0.21561(13) 0.0357(14) Uani d 1
H H76A 0.2442 0.3323 0.2048 0.043 Uiso calc 1

loop_
_atom_site_aniso_label
_atom_site_aniso_U_11
_atom_site_aniso_U_22
_atom_site_aniso_U_33
_atom_site_aniso_U_12
_atom_site_aniso_U_13
_atom_site_aniso_U_23
Co1 0.0283(4) 0.0333(5) 0.0216(4) -0.0008(4) -0.0037(3) 0.0007(4)
Br1 0.0366(4) 0.0414(4) 0.0319(3) -0.0063(3) -0.0102(3) -0.0002(3)
Br2 0.0362(4) 0.0448(4) 0.0290(3) 0.0082(3) -0.0059(3) 0.0052(3)
O1 0.034(2) 0.042(3) 0.036(2) -0.0061(18) -0.0001(19) 0.006(2)
O2 0.036(3) 0.080(3) 0.046(3) 0.010(2) 0.000(2) -0.031(3)
N1 0.033(3) 0.049(3) 0.021(3) -0.002(2) -0.002(2) 0.002(2)
N2 0.030(3) 0.044(3) 0.039(3) -0.005(2) 0.000(2) -0.003(2)
N3 0.025(3) 0.057(3) 0.029(3) -0.002(2) -0.004(2) -0.002(3)
N4 0.032(3) 0.045(3) 0.023(3) -0.002(2) 0.001(2) 0.000(2)
C1 0.027(3) 0.031(3) 0.034(4) 0.001(3) 0.000(3) -0.003(3)
C2 0.054(4) 0.046(4) 0.027(4) 0.004(3) 0.004(3) -0.002(3)
C3 0.067(5) 0.057(5) 0.016(3) -0.018(4) 0.011(3) -0.006(3)
C4 0.043(4) 0.073(5) 0.031(4) -0.004(3) 0.011(3) -0.020(4)
C5 0.040(4) 0.033(4) 0.028(4) 0.005(3) 0.000(3) 0.001(3)
C6 0.061(5) 0.088(6) 0.022(4) 0.001(4) -0.002(3) -0.013(4)
C7 0.078(6) 0.090(6) 0.026(4) 0.009(5) 0.017(4) -0.015(4)
C8 0.040(4) 0.088(5) 0.028(4) 0.004(4) 0.002(3) 0.010(4)
C10 0.026(3) 0.040(4) 0.030(3) -0.004(3) -0.005(3) 0.004(3)
C11 0.036(3) 0.027(3) 0.023(3) 0.001(3) -0.004(3) 0.005(3)
C12 0.040(4) 0.041(4) 0.027(3) -0.002(3) -0.005(3) 0.010(3)
C13 0.045(4) 0.049(4) 0.039(4) 0.013(3) -0.005(3) 0.013(3)
C14 0.059(4) 0.031(4) 0.045(4) 0.009(3) 0.006(3) 0.005(3)
C15 0.056(4) 0.042(4) 0.029(4) -0.006(3) 0.002(3) 0.000(3)
C16 0.038(4) 0.039(4) 0.028(3) 0.003(3) 0.000(3) 0.002(3)
C20 0.029(4) 0.047(4) 0.075(5) 0.003(3) -0.008(3) 0.013(4)
C21 0.028(3) 0.044(4) 0.035(4) 0.002(3) -0.004(3) 0.017(3)
C22 0.034(4) 0.053(4) 0.043(4) 0.003(3) 0.005(3) 0.003(4)
C23 0.057(5) 0.060(5) 0.037(4) 0.001(4) 0.006(3) -0.010(3)
C24 0.054(4) 0.056(4) 0.028(3) -0.015(4) -0.008(3) -0.007(3)
C25 0.037(4) 0.060(4) 0.030(4) -0.009(3) -0.002(3) 0.009(3)
C26 0.032(4) 0.046(4) 0.028(3) 0.002(3) 0.002(3) 0.006(3)
C30 0.032(4) 0.043(4) 0.034(4) -0.001(3) -0.008(3) 0.004(3)
C31 0.037(4) 0.035(4) 0.029(3) -0.001(3) -0.004(3) -0.010(3)
C32 0.040(4) 0.047(4) 0.030(3) 0.000(3) -0.006(3) -0.002(3)
C33 0.043(4) 0.044(4) 0.037(4) -0.009(3) -0.004(3) -0.009(3)
C34 0.050(4) 0.043(4) 0.044(4) 0.001(3) 0.006(3) 0.000(3)
C35 0.042(4) 0.043(4) 0.044(4) 0.009(3) 0.004(3) 0.009(3)
C36 0.032(3) 0.048(4) 0.034(4) 0.004(3) -0.004(3) 0.001(3)
C40 0.036(4) 0.036(4) 0.045(4) -0.006(3) -0.005(3) 0.003(3)
C41 0.029(3) 0.035(4) 0.027(3) -0.003(3) -0.005(3) -0.005(3)
C42 0.039(4) 0.058(4) 0.028(4) -0.004(3) 0.002(3) -0.003(3)
C43 0.052(4) 0.053(4) 0.028(4) -0.007(3) -0.005(3) 0.007(3)
C44 0.058(5) 0.039(4) 0.037(4) 0.011(3) -0.013(3) 0.000(3)
C45 0.030(4) 0.061(5) 0.037(4) 0.006(3) -0.005(3) -0.004(3)
C46 0.039(4) 0.045(4) 0.020(3) 0.000(3) 0.005(3) 0.001(3)
Co2 0.0271(6) 0.0337(7) 0.0194(6) 0.000 -0.0047(5) 0.000
Br3 0.0356(3) 0.0454(4) 0.0276(3) -0.0082(3) -0.0079(3) -0.0022(3)
O3 0.041(2) 0.050(3) 0.043(3) -0.0133(19) -0.005(2) 0.012(2)
N5 0.035(3) 0.041(3) 0.029(3) 0.002(2) -0.002(2) 0.006(2)
N6 0.027(3) 0.045(3) 0.026(3) -0.002(2) -0.001(2) -0.005(2)
C51 0.032(4) 0.035(4) 0.033(4) -0.004(3) 0.002(3) 0.002(3)
C52 0.056(4) 0.050(4) 0.022(3) 0.002(3) -0.002(3) 0.001(3)
C53 0.076(5) 0.058(5) 0.022(3) -0.025(4) 0.008(3) 0.005(3)
C54 0.046(4) 0.110(6) 0.021(4) -0.017(4) 0.004(3) -0.007(4)
C60 0.025(3) 0.049(4) 0.039(4) -0.002(3) -0.006(3) 0.004(3)
C61 0.028(3) 0.035(4) 0.030(3) 0.002(3) -0.006(3) 0.008(3)
C62 0.032(4) 0.063(5) 0.034(4) -0.002(3) -0.001(3) -0.005(3)
C63 0.048(4) 0.056(5) 0.038(4) -0.008(4) 0.007(3) -0.012(4)
C64 0.050(4) 0.032(4) 0.052(4) 0.005(3) 0.015(3) 0.001(3)
C65 0.044(4) 0.047(4) 0.037(4) 0.011(3) -0.003(3) 0.000(3)
C66 0.038(4) 0.043(4) 0.029(3) -0.008(3) -0.006(3) 0.003(3)
C70 0.029(4) 0.037(4) 0.074(5) 0.007(3) 0.000(3) 0.002(3)
C71 0.036(4) 0.038(4) 0.024(3) 0.003(3) -0.001(3) -0.002(3)
C72 0.041(4) 0.062(5) 0.037(4) 0.004(3) -0.004(3) -0.005(3)
C73 0.054(5) 0.071(5) 0.038(4) 0.018(4) -0.011(3) -0.023(4)
C74 0.052(4) 0.066(5) 0.028(4) -0.004(4) -0.012(3) -0.006(4)
C75 0.039(4) 0.057(4) 0.034(4) 0.001(3) -0.003(3) 0.005(3)
C76 0.037(4) 0.042(4) 0.029(3) 0.001(3) 0.004(3) 0.002(3)

loop_
_atom_type_symbol
_atom_type_description
_atom_type_scat_dispersion_real
_atom_type_scat_dispersion_imag
_atom_type_scat_source
C C 0.0033 0.0016 'International Tables Vol C Tables 4.2.6.8 and 6.1.1.4'
H H 0.0000 0.0000 'International Tables Vol C Tables 4.2.6.8 and 6.1.1.4'
Br Br -0.2901 2.4595 'International Tables Vol C Tables 4.2.6.8 and 6.1.1.4'
Co Co 0.3494 0.9721 'International Tables Vol C Tables 4.2.6.8 and 6.1.1.4'
N N 0.0061 0.0033 'International Tables Vol C Tables 4.2.6.8 and 6.1.1.4'
O O 0.0106 0.0060 'International Tables Vol C Tables 4.2.6.8 and 6.1.1.4'

loop_
_geom_angle_atom_site_label_1
_geom_angle_atom_site_label_2
_geom_angle_atom_site_label_3
_geom_angle_site_symmetry_1
_geom_angle_site_symmetry_3
_geom_angle
_geom_angle_publ_flag
O2 Co1 O1 . . 102.26(18) y
O2 Co1 Br2 . . 109.10(12) y
O1 Co1 Br2 . . 111.60(11) y
O2 Co1 Br1 . . 107.58(12) y
O1 Co1 Br1 . . 109.93(11) y
Br2 Co1 Br1 . . 115.46(4) y
C1 O1 Co1 . . 141.1(4) ?
C5 O2 Co1 . . 166.8(4) ?
C1 N1 C10 . . 121.0(5) ?
C1 N1 C2 . . 122.9(5) ?
C10 N1 C2 . . 115.9(4) ?
C1 N2 C4 . . 122.4(5) ?
C1 N2 C20 . . 121.4(5) ?
C4 N2 C20 . . 116.1(5) ?
C5 N3 C30 . . 121.4(5) ?
C5 N3 C6 . . 121.7(5) ?
C30 N3 C6 . . 116.7(5) ?
C5 N4 C8 . . 123.4(5) ?
C5 N4 C40 . . 120.3(5) ?
C8 N4 C40 . . 116.0(5) ?
O1 C1 N2 . . 121.3(5) ?
O1 C1 N1 . . 119.8(5) ?
N2 C1 N1 . . 118.8(5) ?
N1 C2 C3 . . 110.7(5) ?
N1 C2 H2A . . 109.5 ?
C3 C2 H2A . . 109.5 ?
N1 C2 H2B . . 109.5 ?
C3 C2 H2B . . 109.5 ?
H2A C2 H2B . . 108.1 ?
C2 C3 C4 . . 109.5(5) ?
C2 C3 H3A . . 109.8 ?
C4 C3 H3A . . 109.8 ?
C2 C3 H3B . . 109.8 ?
C4 C3 H3B . . 109.8 ?
H3A C3 H3B . . 108.2 ?
N2 C4 C3 . . 110.1(5) ?
N2 C4 H4A . . 109.6 ?
C3 C4 H4A . . 109.6 ?
N2 C4 H4B . . 109.6 ?
C3 C4 H4B . . 109.6 ?
H4A C4 H4B . . 108.2 ?
O2 C5 N4 . . 120.9(5) ?
O2 C5 N3 . . 120.0(5) ?
N4 C5 N3 . . 119.1(5) ?
N3 C6 C7 . . 110.8(5) ?
N3 C6 H6A . . 109.5 ?
C7 C6 H6A . . 109.5 ?
N3 C6 H6B . . 109.5 ?
C7 C6 H6B . . 109.5 ?
H6A C6 H6B . . 108.1 ?
C8 C7 C6 . . 110.5(6) ?
C8 C7 H7A . . 109.5 ?
C6 C7 H7A . . 109.5 ?
C8 C7 H7B . . 109.5 ?
C6 C7 H7B . . 109.5 ?
H7A C7 H7B . . 108.1 ?
N4 C8 C7 . . 110.0(5) ?
N4 C8 H8A . . 109.7 ?
C7 C8 H8A . . 109.7 ?
N4 C8 H8B . . 109.7 ?
C7 C8 H8B . . 109.7 ?
H8A C8 H8B . . 108.2 ?
N1 C10 C11 . . 112.8(4) ?
N1 C10 H10A . . 109.0 ?
C11 C10 H10A . . 109.0 ?
N1 C10 H10B . . 109.0 ?
C11 C10 H10B . . 109.0 ?
H10A C10 H10B . . 107.8 ?
C16 C11 C12 . . 118.1(5) ?
C16 C11 C10 . . 120.4(5) ?
C12 C11 C10 . . 121.5(5) ?
C13 C12 C11 . . 120.1(5) ?
C13 C12 H12A . . 119.9 ?
C11 C12 H12A . . 119.9 ?
C14 C13 C12 . . 121.0(6) ?
C14 C13 H13A . . 119.5 ?
C12 C13 H13A . . 119.5 ?
C13 C14 C15 . . 120.3(6) ?
C13 C14 H14A . . 119.8 ?
C15 C14 H14A . . 119.8 ?
C16 C15 C14 . . 119.3(5) ?
C16 C15 H15A . . 120.4 ?
C14 C15 H15A . . 120.4 ?
C15 C16 C11 . . 121.1(5) ?
C15 C16 H16A . . 119.4 ?
C11 C16 H16A . . 119.4 ?
N2 C20 C21 . . 111.0(5) ?
N2 C20 H20A . . 109.4 ?
C21 C20 H20A . . 109.4 ?
N2 C20 H20B . . 109.4 ?
C21 C20 H20B . . 109.4 ?
H20A C20 H20B . . 108.0 ?
C22 C21 C26 . . 120.3(6) ?
C22 C21 C20 . . 120.6(5) ?
C26 C21 C20 . . 119.1(6) ?
C21 C22 C23 . . 119.4(6) ?
C21 C22 H22A . . 120.3 ?
C23 C22 H22A . . 120.3 ?
C24 C23 C22 . . 120.6(6) ?
C24 C23 H23A . . 119.7 ?
C22 C23 H23A . . 119.7 ?
C23 C24 C25 . . 120.3(6) ?
C23 C24 H24A . . 119.8 ?
C25 C24 H24A . . 119.8 ?
C24 C25 C26 . . 120.2(6) ?
C24 C25 H25A . . 119.9 ?
C26 C25 H25A . . 119.9 ?
C21 C26 C25 . . 119.1(6) ?
C21 C26 H26A . . 120.5 ?
C25 C26 H26A . . 120.5 ?
N3 C30 C31 . . 113.0(5) ?
N3 C30 H30A . . 109.0 ?
C31 C30 H30A . . 109.0 ?
N3 C30 H30B . . 109.0 ?
C31 C30 H30B . . 109.0 ?
H30A C30 H30B . . 107.8 ?
C32 C31 C36 . . 116.1(5) ?
C32 C31 C30 . . 122.6(5) ?
C36 C31 C30 . . 121.3(5) ?
C33 C32 C31 . . 122.0(5) ?
C33 C32 H32A . . 119.0 ?
C31 C32 H32A . . 119.0 ?
C34 C33 C32 . . 119.8(6) ?
C34 C33 H33A . . 120.1 ?
C32 C33 H33A . . 120.1 ?
C35 C34 C33 . . 119.6(6) ?
C35 C34 H34A . . 120.2 ?
C33 C34 H34A . . 120.2 ?
C34 C35 C36 . . 121.7(6) ?
C34 C35 H35A . . 119.1 ?
C36 C35 H35A . . 119.1 ?
C35 C36 C31 . . 120.8(5) ?
C35 C36 H36A . . 119.6 ?
C31 C36 H36A . . 119.6 ?
N4 C40 C41 . . 111.7(4) ?
N4 C40 H40A . . 109.3 ?
C41 C40 H40A . . 109.3 ?
N4 C40 H40B . . 109.3 ?
C41 C40 H40B . . 109.3 ?
H40A C40 H40B . . 107.9 ?
C46 C41 C42 . . 119.5(5) ?
C46 C41 C40 . . 121.4(5) ?
C42 C41 C40 . . 119.1(5) ?
C43 C42 C41 . . 119.0(6) ?
C43 C42 H42A . . 120.5 ?
C41 C42 H42A . . 120.5 ?
C44 C43 C42 . . 120.7(6) ?
C44 C43 H43A . . 119.7 ?
C42 C43 H43A . . 119.7 ?
C43 C44 C45 . . 120.5(6) ?
C43 C44 H44A . . 119.8 ?
C45 C44 H44A . . 119.8 ?
C44 C45 C46 . . 118.8(6) ?
C44 C45 H45A . . 120.6 ?
C46 C45 H45A . . 120.6 ?
C41 C46 C45 . . 121.4(6) ?
C41 C46 H46A . . 119.3 ?
C45 C46 H46A . . 119.3 ?
O3 Co2 O3 2 . 98.1(2) y
O3 Co2 Br3 2 . 108.54(11) ?
O3 Co2 Br3 . . 112.60(11) y
O3 Co2 Br3 2 2 112.60(11) ?
O3 Co2 Br3 . 2 108.54(11) y
Br3 Co2 Br3 . 2 115.20(5) y
C51 O3 Co2 . . 152.7(4) ?
C51 N5 C60 . . 121.4(5) ?
C51 N5 C52 . . 121.0(5) ?
C60 N5 C52 . . 117.3(4) ?
C51 N6 C70 . . 121.2(5) ?
C51 N6 C54 . . 122.7(5) ?
C70 N6 C54 . . 116.1(5) ?
O3 C51 N6 . . 120.2(5) ?
O3 C51 N5 . . 119.2(5) ?
N6 C51 N5 . . 120.5(5) ?
N5 C52 C53 . . 110.2(4) ?
N5 C52 H52A . . 109.6 ?
C53 C52 H52A . . 109.6 ?
N5 C52 H52B . . 109.6 ?
C53 C52 H52B . . 109.6 ?
H52A C52 H52B . . 108.1 ?
C52 C53 C54 . . 109.6(5) ?
C52 C53 H53A . . 109.8 ?
C54 C53 H53A . . 109.8 ?
C52 C53 H53B . . 109.8 ?
C54 C53 H53B . . 109.8 ?
H53A C53 H53B . . 108.2 ?
N6 C54 C53 . . 110.8(5) ?
N6 C54 H54A . . 109.5 ?
C53 C54 H54A . . 109.5 ?
N6 C54 H54B . . 109.5 ?
C53 C54 H54B . . 109.5 ?
H54A C54 H54B . . 108.1 ?
N5 C60 C61 . . 113.4(5) ?
N5 C60 H60A . . 108.9 ?
C61 C60 H60A . . 108.9 ?
N5 C60 H60B . . 108.9 ?
C61 C60 H60B . . 108.9 ?
H60A C60 H60B . . 107.7 ?
C66 C61 C62 . . 117.7(5) ?
C66 C61 C60 . . 122.3(5) ?
C62 C61 C60 . . 120.0(5) ?
C63 C62 C61 . . 120.4(6) ?
C63 C62 H62A . . 119.8 ?
C61 C62 H62A . . 119.8 ?
C62 C63 C64 . . 121.0(6) ?
C62 C63 H63A . . 119.5 ?
C64 C63 H63A . . 119.5 ?
C65 C64 C63 . . 119.7(6) ?
C65 C64 H64A . . 120.2 ?
C63 C64 H64A . . 120.2 ?
C66 C65 C64 . . 119.5(6) ?
C66 C65 H65A . . 120.3 ?
C64 C65 H65A . . 120.3 ?
C65 C66 C61 . . 121.7(5) ?
C65 C66 H66A . . 119.1 ?
C61 C66 H66A . . 119.1 ?
N6 C70 C71 . . 112.8(5) ?
N6 C70 H70A . . 109.0 ?
C71 C70 H70A . . 109.0 ?
N6 C70 H70B . . 109.0 ?
C71 C70 H70B . . 109.0 ?
H70A C70 H70B . . 107.8 ?
C72 C71 C76 . . 119.1(5) ?
C72 C71 C70 . . 120.3(5) ?
C76 C71 C70 . . 120.5(5) ?
C71 C72 C73 . . 120.5(6) ?
C71 C72 H72A . . 119.7 ?
C73 C72 H72A . . 119.7 ?
C74 C73 C72 . . 119.6(6) ?
C74 C73 H73A . . 120.2 ?
C72 C73 H73A . . 120.2 ?
C73 C74 C75 . . 120.8(6) ?
C73 C74 H74A . . 119.6 ?
C75 C74 H74A . . 119.6 ?
C76 C75 C74 . . 118.9(6) ?
C76 C75 H75A . . 120.5 ?
C74 C75 H75A . . 120.5 ?
C71 C76 C75 . . 120.9(6) ?
C71 C76 H76A . . 119.5 ?
C75 C76 H76A . . 119.5 ?

loop_
_geom_bond_atom_site_label_1
_geom_bond_atom_site_label_2
_geom_bond_site_symmetry_2
_geom_bond_distance
_geom_bond_publ_flag
Co1 O2 . 1.926(4) y
Co1 O1 . 1.955(4) y
Co1 Br2 . 2.3757(10) y
Co1 Br1 . 2.3809(10) y
O1 C1 . 1.273(6) ?
O2 C5 . 1.253(6) ?
N1 C1 . 1.354(6) ?
N1 C10 . 1.455(6) ?
N1 C2 . 1.470(6) ?
N2 C1 . 1.336(6) ?
N2 C4 . 1.445(7) ?
N2 C20 . 1.464(6) ?
N3 C5 . 1.354(6) ?
N3 C30 . 1.442(6) ?
N3 C6 . 1.460(7) ?
N4 C5 . 1.325(6) ?
N4 C8 . 1.462(7) ?
N4 C40 . 1.465(6) ?
C2 C3 . 1.480(7) ?
C2 H2A . 0.9900 ?
C2 H2B . 0.9900 ?
C3 C4 . 1.497(8) ?
C3 H3A . 0.9900 ?
C3 H3B . 0.9900 ?
C4 H4A . 0.9900 ?
C4 H4B . 0.9900 ?
C6 C7 . 1.478(8) ?
C6 H6A . 0.9900 ?
C6 H6B . 0.9900 ?
C7 C8 . 1.477(8) ?
C7 H7A . 0.9900 ?
C7 H7B . 0.9900 ?
C8 H8A . 0.9900 ?
C8 H8B . 0.9900 ?
C10 C11 . 1.489(7) ?
C10 H10A . 0.9900 ?
C10 H10B . 0.9900 ?
C11 C16 . 1.394(7) ?
C11 C12 . 1.402(6) ?
C12 C13 . 1.375(7) ?
C12 H12A . 0.9500 ?
C13 C14 . 1.360(7) ?
C13 H13A . 0.9500 ?
C14 C15 . 1.386(7) ?
C14 H14A . 0.9500 ?
C15 C16 . 1.381(7) ?
C15 H15A . 0.9500 ?
C16 H16A . 0.9500 ?
C20 C21 . 1.535(7) ?
C20 H20A . 0.9900 ?
C20 H20B . 0.9900 ?
C21 C22 . 1.368(7) ?
C21 C26 . 1.376(7) ?
C22 C23 . 1.378(8) ?
C22 H22A . 0.9500 ?
C23 C24 . 1.349(8) ?
C23 H23A . 0.9500 ?
C24 C25 . 1.363(7) ?
C24 H24A . 0.9500 ?
C25 C26 . 1.384(7) ?
C25 H25A . 0.9500 ?
C26 H26A . 0.9500 ?
C30 C31 . 1.492(7) ?
C30 H30A . 0.9900 ?
C30 H30B . 0.9900 ?
C31 C32 . 1.398(7) ?
C31 C36 . 1.417(7) ?
C32 C33 . 1.377(7) ?
C32 H32A . 0.9500 ?
C33 C34 . 1.377(7) ?
C33 H33A . 0.9500 ?
C34 C35 . 1.357(7) ?
C34 H34A . 0.9500 ?
C35 C36 . 1.364(7) ?
C35 H35A . 0.9500 ?
C36 H36A . 0.9500 ?
C40 C41 . 1.515(7) ?
C40 H40A . 0.9900 ?
C40 H40B . 0.9900 ?
C41 C46 . 1.355(7) ?
C41 C42 . 1.393(7) ?
C42 C43 . 1.388(7) ?
C42 H42A . 0.9500 ?
C43 C44 . 1.357(8) ?
C43 H43A . 0.9500 ?
C44 C45 . 1.379(8) ?
C44 H44A . 0.9500 ?
C45 C46 . 1.384(7) ?
C45 H45A . 0.9500 ?
C46 H46A . 0.9500 ?
Co2 O3 2 1.929(4) ?
Co2 O3 . 1.929(4) y
Co2 Br3 . 2.3721(9) y
Co2 Br3 2 2.3722(9) ?
O3 C51 . 1.284(6) ?
N5 C51 . 1.347(6) ?
N5 C60 . 1.436(6) ?
N5 C52 . 1.471(6) ?
N6 C51 . 1.326(6) ?
N6 C70 . 1.454(6) ?
N6 C54 . 1.461(7) ?
C52 C53 . 1.488(7) ?
C52 H52A . 0.9900 ?
C52 H52B . 0.9900 ?
C53 C54 . 1.490(8) ?
C53 H53A . 0.9900 ?
C53 H53B . 0.9900 ?
C54 H54A . 0.9900 ?
C54 H54B . 0.9900 ?
C60 C61 . 1.492(7) ?
C60 H60A . 0.9900 ?
C60 H60B . 0.9900 ?
C61 C66 . 1.385(6) ?
C61 C62 . 1.396(7) ?
C62 C63 . 1.360(7) ?
C62 H62A . 0.9500 ?
C63 C64 . 1.375(7) ?
C63 H63A . 0.9500 ?
C64 C65 . 1.375(7) ?
C64 H64A . 0.9500 ?
C65 C66 . 1.371(7) ?
C65 H65A . 0.9500 ?
C66 H66A . 0.9500 ?
C70 C71 . 1.512(7) ?
C70 H70A . 0.9900 ?
C70 H70B . 0.9900 ?
C71 C72 . 1.377(7) ?
C71 C76 . 1.378(7) ?
C72 C73 . 1.387(8) ?
C72 H72A . 0.9500 ?
C73 C74 . 1.362(7) ?
C73 H73A . 0.9500 ?
C74 C75 . 1.388(7) ?
C74 H74A . 0.9500 ?
C75 C76 . 1.380(7) ?
C75 H75A . 0.9500 ?
C76 H76A . 0.9500 ?

loop_
_geom_hbond_atom_site_label_D
_geom_hbond_atom_site_label_H
_geom_hbond_atom_site_label_A
_geom_hbond_site_symmetry_A
_geom_hbond_distance_DH
_geom_hbond_distance_HA
_geom_hbond_distance_DA
_geom_hbond_angle_DHA
C8 H8B Br1 7_575 0.99 3.00 3.943(6) 159.2
C70 H70B Br3 2 0.99 3.00 3.987(6) 174.6
C54 H54A Br2 1_545 0.99 3.04 3.860(6) 141.1

loop_
_geom_torsion_atom_site_label_1
_geom_torsion_atom_site_label_2
_geom_torsion_atom_site_label_3
_geom_torsion_atom_site_label_4
_geom_torsion
Co1 O1 C1 N2 91.8(7)
Co1 O1 C1 N1 -90.7(7)
C4 N2 C1 O1 176.6(5)
C20 N2 C1 O1 -5.9(8)
C4 N2 C1 N1 -1.0(8)
C20 N2 C1 N1 176.5(5)
C10 N1 C1 O1 4.1(8)
C2 N1 C1 O1 -170.5(5)
C10 N1 C1 N2 -178.3(5)
C2 N1 C1 N2 7.1(8)
C1 N1 C2 C3 19.8(7)
C10 N1 C2 C3 -155.0(5)
N1 C2 C3 C4 -50.2(6)
C1 N2 C4 C3 -30.9(7)
C20 N2 C4 C3 151.4(5)
C2 C3 C4 N2 55.8(6)
Co1 O2 C5 N4 119.6(17)
Co1 O2 C5 N3 -61(2)
C8 N4 C5 O2 172.3(5)
C40 N4 C5 O2 -0.9(8)
C8 N4 C5 N3 -6.9(8)
C40 N4 C5 N3 179.9(5)
C30 N3 C5 O2 3.2(8)
C6 N3 C5 O2 -172.8(5)
C30 N3 C5 N4 -177.6(5)
C6 N3 C5 N4 6.4(8)
C5 N3 C6 C7 23.9(8)
C30 N3 C6 C7 -152.3(5)
N3 C6 C7 C8 -52.7(7)
C5 N4 C8 C7 -23.0(8)
C40 N4 C8 C7 150.5(5)
C6 C7 C8 N4 52.0(7)
C1 N1 C10 C11 -107.8(5)
C2 N1 C10 C11 67.1(6)
N1 C10 C11 C16 53.2(7)
N1 C10 C11 C12 -126.0(5)
C16 C11 C12 C13 0.9(8)
C10 C11 C12 C13 -179.9(5)
C11 C12 C13 C14 -2.1(9)
C12 C13 C14 C15 2.7(9)
C13 C14 C15 C16 -1.9(9)
C14 C15 C16 C11 0.7(9)
C12 C11 C16 C15 -0.1(8)
C10 C11 C16 C15 -179.4(5)
C1 N2 C20 C21 117.0(6)
C4 N2 C20 C21 -65.3(7)
N2 C20 C21 C22 -66.0(7)
N2 C20 C21 C26 112.7(6)
C26 C21 C22 C23 -1.5(9)
C20 C21 C22 C23 177.2(5)
C21 C22 C23 C24 2.5(9)
C22 C23 C24 C25 -1.7(9)
C23 C24 C25 C26 -0.1(9)
C22 C21 C26 C25 -0.3(8)
C20 C21 C26 C25 -179.0(5)
C24 C25 C26 C21 1.1(8)
C5 N3 C30 C31 -103.0(6)
C6 N3 C30 C31 73.2(6)
N3 C30 C31 C32 -136.3(5)
N3 C30 C31 C36 44.8(7)
C36 C31 C32 C33 -1.2(8)
C30 C31 C32 C33 179.8(5)
C31 C32 C33 C34 0.6(9)
C32 C33 C34 C35 -0.1(9)
C33 C34 C35 C36 0.4(9)
C34 C35 C36 C31 -1.1(9)
C32 C31 C36 C35 1.4(8)
C30 C31 C36 C35 -179.6(5)
C5 N4 C40 C41 103.5(6)
C8 N4 C40 C41 -70.2(6)
N4 C40 C41 C46 112.1(6)
N4 C40 C41 C42 -67.2(7)
C46 C41 C42 C43 -1.8(8)
C40 C41 C42 C43 177.5(5)
C41 C42 C43 C44 1.0(9)
C42 C43 C44 C45 0.4(9)
C43 C44 C45 C46 -0.8(9)
C42 C41 C46 C45 1.4(8)
C40 C41 C46 C45 -177.9(5)
C44 C45 C46 C41 -0.1(9)
Co2 O3 C51 N6 -103.5(8)
Co2 O3 C51 N5 80.1(10)
C70 N6 C51 O3 11.5(8)
C54 N6 C51 O3 -169.6(5)
C70 N6 C51 N5 -172.1(5)
C54 N6 C51 N5 6.8(8)
C60 N5 C51 O3 -0.8(8)
C52 N5 C51 O3 173.4(5)
C60 N5 C51 N6 -177.2(5)
C52 N5 C51 N6 -3.0(8)
C51 N5 C52 C53 -28.5(7)
C60 N5 C52 C53 146.0(5)
N5 C52 C53 C54 54.6(6)
C51 N6 C54 C53 21.5(8)
C70 N6 C54 C53 -159.5(5)
C52 C53 C54 N6 -51.4(7)
C51 N5 C60 C61 107.4(6)
C52 N5 C60 C61 -67.1(6)
N5 C60 C61 C66 126.7(5)
N5 C60 C61 C62 -51.7(7)
C66 C61 C62 C63 -0.5(9)
C60 C61 C62 C63 178.0(5)
C61 C62 C63 C64 -0.1(9)
C62 C63 C64 C65 0.9(9)
C63 C64 C65 C66 -1.1(9)
C64 C65 C66 C61 0.4(9)
C62 C61 C66 C65 0.4(8)
C60 C61 C66 C65 -178.1(5)
C51 N6 C70 C71 -111.2(6)
C54 N6 C70 C71 69.9(7)
N6 C70 C71 C72 47.9(8)
N6 C70 C71 C76 -134.7(5)
C76 C71 C72 C73 1.8(9)
C70 C71 C72 C73 179.2(6)
C71 C72 C73 C74 -1.6(9)
C72 C73 C74 C75 0.1(10)
C73 C74 C75 C76 1.1(9)
C72 C71 C76 C75 -0.5(8)
C70 C71 C76 C75 -177.9(5)
C74 C75 C76 C71 -0.9(9)

_cod_database_fobs_code 2240984
